data_7129667
loop_
_publ_author_name
'Li, Hao'
'He, Yishu'
'Zhang, Di'
'Yang, Li'
'Zhang, Jiarui'
'Long, Rui-ling'
'Lu, Ji'
'Wei, Jun'
'Yang, Lin'
'Wei, Siping'
'Yi, Dong'
'Zhang, Zhijie'
'Fu, Qiang'

_publ_section_title
;
 Hydrogen bond, as a protecting group, enables the photocatalytic [2+2]
 cycloaddition of redox-active aliphatic amine-containing indole
 derivatives
;
_journal_name_full 'Chemical Communications'
_journal_paper_doi 10.1039/D1CC06935G
_journal_year 2022
_chemical_formula_moiety 'C18 H22 N2 O2'
_chemical_formula_sum 'C18 H22 N2 O2'
_chemical_formula_weight 298.37
_space_group_crystal_system orthorhombic
_space_group_IT_number 61
_space_group_name_Hall '-P 2ac 2ab'
_space_group_name_H-M_alt 'P b c a'
_atom_sites_solution_hydrogens geom
_audit_creation_method SHELXL-2016/6
_audit_update_record
;
2021-07-29 deposited with the CCDC.	2022-02-03 downloaded from the CCDC.
;
_cell_angle_alpha 90
_cell_angle_beta 90
_cell_angle_gamma 90
_cell_formula_units_Z 8
_cell_length_a 15.223(3)
_cell_length_b 10.344(2)
_cell_length_c 19.924(4)
_cell_measurement_reflns_used 5037
_cell_measurement_temperature 296(2)
_cell_measurement_theta_max 26.69
_cell_measurement_theta_min 2.44
_cell_volume 3137.4(11)
_computing_structure_refinement 'SHELXL-2016/6 (Sheldrick, 2016)'
_computing_structure_solution 'SHELXT 2014/5 (Sheldrick, 2014)'
_diffrn_ambient_temperature 296(2)
_diffrn_measured_fraction_theta_full 1.000
_diffrn_measured_fraction_theta_max 0.999
_diffrn_measurement_device_type 'Bruker APEX-II CCD'
_diffrn_measurement_method '\f and \w scans'
_diffrn_radiation_type MoK\a
_diffrn_radiation_wavelength 0.71073
_diffrn_reflns_av_R_equivalents 0.0334
_diffrn_reflns_av_unetI/netI 0.0262
_diffrn_reflns_Laue_measured_fraction_full 1.000
_diffrn_reflns_Laue_measured_fraction_max 0.999
_diffrn_reflns_limit_h_max 19
_diffrn_reflns_limit_h_min -19
_diffrn_reflns_limit_k_max 13
_diffrn_reflns_limit_k_min -11
_diffrn_reflns_limit_l_max 20
_diffrn_reflns_limit_l_min -25
_diffrn_reflns_number 18409
_diffrn_reflns_point_group_measured_fraction_full 1.000
_diffrn_reflns_point_group_measured_fraction_max 0.999
_diffrn_reflns_theta_full 25.242
_diffrn_reflns_theta_max 27.529
_diffrn_reflns_theta_min 2.044
_exptl_absorpt_coefficient_mu 0.083
_exptl_absorpt_correction_type multi-scan
_exptl_crystal_colour colourless
_exptl_crystal_density_diffrn 1.263
_exptl_crystal_description block
_exptl_crystal_F_000 1280
_exptl_crystal_size_max 0.180
_exptl_crystal_size_mid 0.160
_exptl_crystal_size_min 0.150
_exptl_transmission_factor_max 0.988
_exptl_transmission_factor_min 0.985
_refine_diff_density_max 0.203
_refine_diff_density_min -0.292
_refine_diff_density_rms 0.073
_refine_ls_extinction_method none
_refine_ls_goodness_of_fit_ref 1.086
_refine_ls_hydrogen_treatment constr
_refine_ls_matrix_type full
_refine_ls_number_parameters 201
_refine_ls_number_reflns 3611
_refine_ls_number_restraints 0
_refine_ls_restrained_S_all 1.086
_refine_ls_R_factor_all 0.0617
_refine_ls_R_factor_gt 0.0472
_refine_ls_shift/su_max 0.001
_refine_ls_shift/su_mean 0.000
_refine_ls_structure_factor_coef Fsqd
_refine_ls_weighting_details 'w=1/[\s^2^(Fo^2^)+(0.1000P)^2^] where P=(Fo^2^+2Fc^2^)/3'
_refine_ls_weighting_scheme calc
_refine_ls_wR_factor_gt 0.1352
_refine_ls_wR_factor_ref 0.1509
_reflns_Friedel_coverage 0.000
_reflns_number_gt 2822
_reflns_number_total 3611
_reflns_threshold_expression 'I > 2\s(I)'
_cod_data_source_file d1cc06935g2.cif
_cod_data_source_block LH0106
_cod_original_cell_volume 3137.3(10)
_cod_database_code 7129667
_shelx_shelxl_version_number 2016/6
_shelx_space_group_comment
;
The symmetry employed for this shelxl refinement is uniquely defined
by the following loop, which should always be used as a source of
symmetry information in preference to the above space-group names.
They are only intended as comments.
;
_shelx_estimated_absorpt_t_min 0.985
_shelx_estimated_absorpt_t_max 0.988

loop_
_space_group_symop_operation_xyz
'x, y, z'
'x+1/2, -y+1/2, -z'
'-x, y+1/2, -z+1/2'
'-x+1/2, -y, z+1/2'
'-x, -y, -z'
'-x-1/2, y-1/2, z'
'x, -y-1/2, z-1/2'
'x-1/2, y, -z-1/2'

loop_
_atom_site_label
_atom_site_type_symbol
_atom_site_fract_x
_atom_site_fract_y
_atom_site_fract_z
_atom_site_U_iso_or_equiv
_atom_site_adp_type
_atom_site_occupancy
_atom_site_site_symmetry_order
_atom_site_calc_flag
_atom_site_refinement_flags_posn
_atom_site_refinement_flags_adp
_atom_site_refinement_flags_occupancy
_atom_site_disorder_assembly
_atom_site_disorder_group
O1 O 0.69283(7) 0.87888(10) 0.65969(6) 0.0593(3) Uani 1 1 d . . . . .
O2 O 0.27604(6) 0.91748(11) 0.57257(6) 0.0566(3) Uani 1 1 d . . . . .
N1 N 0.59528(6) 0.71447(10) 0.65160(5) 0.0310(3) Uani 1 1 d . . . . .
N2 N 0.54596(8) 0.36871(11) 0.61933(6) 0.0424(3) Uani 1 1 d . . . . .
C1 C 0.56925(8) 0.58106(11) 0.66948(6) 0.0297(3) Uani 1 1 d . . . . .
C2 C 0.58606(9) 0.55663(13) 0.74457(6) 0.0376(3) Uani 1 1 d . . . . .
H2 H 0.586384 0.463621 0.753938 0.045 Uiso 1 1 calc R U . . .
C3 C 0.66885(10) 0.61996(15) 0.77268(8) 0.0482(4) Uani 1 1 d . . . . .
H3A H 0.702878 0.555969 0.796983 0.058 Uiso 1 1 calc R U . . .
H3B H 0.652336 0.687501 0.804010 0.058 Uiso 1 1 calc R U . . .
C4 C 0.72567(9) 0.67839(14) 0.71647(8) 0.0473(4) Uani 1 1 d . . . . .
H4A H 0.774156 0.726022 0.736123 0.057 Uiso 1 1 calc R U . . .
H4B H 0.749932 0.609446 0.689170 0.057 Uiso 1 1 calc R U . . .
C5 C 0.67221(8) 0.76733(13) 0.67305(7) 0.0389(3) Uani 1 1 d . . . . .
C6 C 0.52063(8) 0.78273(11) 0.62760(6) 0.0292(3) Uani 1 1 d . . . . .
C7 C 0.44440(8) 0.71459(12) 0.64445(6) 0.0305(3) Uani 1 1 d . . . . .
C8 C 0.36369(8) 0.76192(13) 0.62554(6) 0.0363(3) Uani 1 1 d . . . . .
H8 H 0.312646 0.717260 0.636509 0.044 Uiso 1 1 calc R U . . .
C9 C 0.35915(9) 0.87808(14) 0.58959(6) 0.0378(3) Uani 1 1 d . . . . .
C10 C 0.43474(8) 0.94542(13) 0.57424(6) 0.0374(3) Uani 1 1 d . . . . .
H10 H 0.430990 1.023194 0.551003 0.045 Uiso 1 1 calc R U . . .
C11 C 0.51677(8) 0.89777(12) 0.59330(6) 0.0344(3) Uani 1 1 d . . . . .
H11 H 0.567818 0.943002 0.582986 0.041 Uiso 1 1 calc R U . . .
C12 C 0.26805(12) 1.0222(2) 0.52730(9) 0.0726(6) Uani 1 1 d . . . . .
H12A H 0.297547 1.001340 0.486107 0.109 Uiso 1 1 calc R U . . .
H12B H 0.294141 1.097964 0.546668 0.109 Uiso 1 1 calc R U . . .
H12C H 0.207037 1.038201 0.518396 0.109 Uiso 1 1 calc R U . . .
C13 C 0.49382(9) 0.61437(13) 0.75893(6) 0.0391(3) Uani 1 1 d . . . . .
H13A H 0.495118 0.704180 0.772905 0.047 Uiso 1 1 calc R U . . .
H13B H 0.458660 0.562777 0.789448 0.047 Uiso 1 1 calc R U . . .
C14 C 0.46930(8) 0.59509(12) 0.68298(6) 0.0311(3) Uani 1 1 d . . . . .
C15 C 0.41723(9) 0.47186(13) 0.66867(7) 0.0414(3) Uani 1 1 d . . . . .
H15A H 0.418918 0.416462 0.707927 0.050 Uiso 1 1 calc R U . . .
H15B H 0.356366 0.494279 0.660173 0.050 Uiso 1 1 calc R U . . .
C16 C 0.45312(10) 0.39888(14) 0.60918(8) 0.0464(4) Uani 1 1 d . . . . .
H16A H 0.420246 0.319388 0.603137 0.056 Uiso 1 1 calc R U . . .
H16B H 0.446357 0.450675 0.568922 0.056 Uiso 1 1 calc R U . . .
C17 C 0.57787(13) 0.27508(16) 0.57037(9) 0.0636(5) Uani 1 1 d . . . . .
H17A H 0.570596 0.309349 0.525941 0.095 Uiso 1 1 calc R U . . .
H17B H 0.545068 0.196223 0.574533 0.095 Uiso 1 1 calc R U . . .
H17C H 0.638962 0.258029 0.578406 0.095 Uiso 1 1 calc R U . . .
C18 C 0.59785(8) 0.48627(12) 0.61590(6) 0.0358(3) Uani 1 1 d . . . . .
H18A H 0.590958 0.525498 0.571991 0.043 Uiso 1 1 calc R U . . .
H18B H 0.659467 0.465417 0.621979 0.043 Uiso 1 1 calc R U . . .

loop_
_atom_site_aniso_label
_atom_site_aniso_U_11
_atom_site_aniso_U_22
_atom_site_aniso_U_33
_atom_site_aniso_U_23
_atom_site_aniso_U_13
_atom_site_aniso_U_12
O1 0.0428(6) 0.0430(6) 0.0920(9) 0.0114(6) -0.0133(5) -0.0167(5)
O2 0.0354(6) 0.0746(8) 0.0599(7) 0.0156(6) -0.0027(5) 0.0153(5)
N1 0.0278(5) 0.0271(5) 0.0381(6) 0.0016(4) -0.0018(4) -0.0019(4)
N2 0.0547(8) 0.0283(6) 0.0442(7) -0.0047(5) 0.0026(5) -0.0035(5)
C1 0.0311(6) 0.0254(6) 0.0327(6) 0.0012(4) -0.0007(5) -0.0023(5)
C2 0.0460(8) 0.0336(7) 0.0331(7) 0.0033(5) -0.0054(5) 0.0003(5)
C3 0.0496(9) 0.0497(9) 0.0454(8) -0.0003(6) -0.0163(7) 0.0009(7)
C4 0.0350(7) 0.0491(9) 0.0580(9) -0.0020(7) -0.0142(6) 0.0009(6)
C5 0.0290(6) 0.0371(7) 0.0505(8) -0.0025(6) -0.0009(6) -0.0046(5)
C6 0.0279(6) 0.0291(6) 0.0307(6) -0.0015(5) -0.0008(5) -0.0008(5)
C7 0.0312(6) 0.0316(6) 0.0285(6) 0.0007(5) 0.0026(5) -0.0014(5)
C8 0.0282(7) 0.0453(8) 0.0354(7) 0.0009(5) 0.0044(5) -0.0015(5)
C9 0.0331(7) 0.0464(8) 0.0338(7) -0.0010(6) -0.0006(5) 0.0098(6)
C10 0.0416(7) 0.0346(7) 0.0359(7) 0.0044(5) -0.0011(5) 0.0050(6)
C11 0.0339(7) 0.0326(7) 0.0368(7) 0.0029(5) 0.0015(5) -0.0032(5)
C12 0.0538(10) 0.0978(15) 0.0663(11) 0.0273(10) -0.0038(8) 0.0301(10)
C13 0.0469(8) 0.0400(7) 0.0304(7) 0.0016(5) 0.0031(5) -0.0006(6)
C14 0.0309(6) 0.0309(6) 0.0316(6) 0.0022(5) 0.0031(5) -0.0030(5)
C15 0.0391(7) 0.0363(7) 0.0487(8) 0.0051(6) 0.0020(6) -0.0108(6)
C16 0.0520(9) 0.0411(8) 0.0460(8) -0.0046(6) -0.0026(7) -0.0157(6)
C17 0.0842(13) 0.0403(9) 0.0662(11) -0.0177(8) 0.0133(9) -0.0032(8)
C18 0.0371(7) 0.0329(7) 0.0374(7) -0.0019(5) 0.0019(5) 0.0008(5)

loop_
_atom_type_symbol
_atom_type_description
_atom_type_scat_dispersion_real
_atom_type_scat_dispersion_imag
_atom_type_scat_source
C C 0.0033 0.0016 'International Tables Vol C Tables 4.2.6.8 and 6.1.1.4'
H H 0.0000 0.0000 'International Tables Vol C Tables 4.2.6.8 and 6.1.1.4'
N N 0.0061 0.0033 'International Tables Vol C Tables 4.2.6.8 and 6.1.1.4'
O O 0.0106 0.0060 'International Tables Vol C Tables 4.2.6.8 and 6.1.1.4'

loop_
_geom_angle_atom_site_label_1
_geom_angle_atom_site_label_2
_geom_angle_atom_site_label_3
_geom_angle
_geom_angle_site_symmetry_1
_geom_angle_site_symmetry_3
_geom_angle_publ_flag
C9 O2 C12 117.67(12) . . ?
C5 N1 C6 126.45(11) . . ?
C5 N1 C1 121.97(10) . . ?
C6 N1 C1 109.30(9) . . ?
C18 N2 C17 110.09(12) . . ?
C18 N2 C16 109.93(11) . . ?
C17 N2 C16 111.81(12) . . ?
N1 C1 C18 110.94(10) . . ?
N1 C1 C2 110.05(10) . . ?
C18 C1 C2 122.12(11) . . ?
N1 C1 C14 102.54(9) . . ?
C18 C1 C14 117.69(10) . . ?
C2 C1 C14 90.57(9) . . ?
C3 C2 C1 115.05(11) . . ?
C3 C2 C13 120.93(12) . . ?
C1 C2 C13 88.03(9) . . ?
C3 C2 H2 110.3 . . ?
C1 C2 H2 110.3 . . ?
C13 C2 H2 110.3 . . ?
C2 C3 C4 111.44(12) . . ?
C2 C3 H3A 109.3 . . ?
C4 C3 H3A 109.3 . . ?
C2 C3 H3B 109.3 . . ?
C4 C3 H3B 109.3 . . ?
H3A C3 H3B 108.0 . . ?
C5 C4 C3 110.81(12) . . ?
C5 C4 H4A 109.5 . . ?
C3 C4 H4A 109.5 . . ?
C5 C4 H4B 109.5 . . ?
C3 C4 H4B 109.5 . . ?
H4A C4 H4B 108.1 . . ?
O1 C5 N1 122.04(13) . . ?
O1 C5 C4 124.28(12) . . ?
N1 C5 C4 113.62(11) . . ?
C11 C6 C7 121.37(11) . . ?
C11 C6 N1 129.22(11) . . ?
C7 C6 N1 109.41(10) . . ?
C8 C7 C6 119.74(12) . . ?
C8 C7 C14 131.13(11) . . ?
C6 C7 C14 109.13(10) . . ?
C7 C8 C9 119.32(12) . . ?
C7 C8 H8 120.3 . . ?
C9 C8 H8 120.3 . . ?
O2 C9 C10 124.37(13) . . ?
O2 C9 C8 115.26(12) . . ?
C10 C9 C8 120.36(12) . . ?
C9 C10 C11 120.53(13) . . ?
C9 C10 H10 119.7 . . ?
C11 C10 H10 119.7 . . ?
C6 C11 C10 118.67(12) . . ?
C6 C11 H11 120.7 . . ?
C10 C11 H11 120.7 . . ?
O2 C12 H12A 109.5 . . ?
O2 C12 H12B 109.5 . . ?
H12A C12 H12B 109.5 . . ?
O2 C12 H12C 109.5 . . ?
H12A C12 H12C 109.5 . . ?
H12B C12 H12C 109.5 . . ?
C2 C13 C14 89.34(9) . . ?
C2 C13 H13A 113.8 . . ?
C14 C13 H13A 113.8 . . ?
C2 C13 H13B 113.8 . . ?
C14 C13 H13B 113.8 . . ?
H13A C13 H13B 111.0 . . ?
C7 C14 C15 117.38(11) . . ?
C7 C14 C1 103.63(9) . . ?
C15 C14 C1 113.47(10) . . ?
C7 C14 C13 116.56(10) . . ?
C15 C14 C13 114.13(10) . . ?
C1 C14 C13 86.90(9) . . ?
C16 C15 C14 112.11(11) . . ?
C16 C15 H15A 109.2 . . ?
C14 C15 H15A 109.2 . . ?
C16 C15 H15B 109.2 . . ?
C14 C15 H15B 109.2 . . ?
H15A C15 H15B 107.9 . . ?
N2 C16 C15 110.39(12) . . ?
N2 C16 H16A 109.6 . . ?
C15 C16 H16A 109.6 . . ?
N2 C16 H16B 109.6 . . ?
C15 C16 H16B 109.6 . . ?
H16A C16 H16B 108.1 . . ?
N2 C17 H17A 109.5 . . ?
N2 C17 H17B 109.5 . . ?
H17A C17 H17B 109.5 . . ?
N2 C17 H17C 109.5 . . ?
H17A C17 H17C 109.5 . . ?
H17B C17 H17C 109.5 . . ?
N2 C18 C1 110.66(10) . . ?
N2 C18 H18A 109.5 . . ?
C1 C18 H18A 109.5 . . ?
N2 C18 H18B 109.5 . . ?
C1 C18 H18B 109.5 . . ?
H18A C18 H18B 108.1 . . ?

loop_
_geom_bond_atom_site_label_1
_geom_bond_atom_site_label_2
_geom_bond_distance
_geom_bond_site_symmetry_2
_geom_bond_publ_flag
O1 C5 1.2250(16) . ?
O2 C9 1.3718(15) . ?
O2 C12 1.415(2) . ?
N1 C5 1.3613(16) . ?
N1 C6 1.4207(15) . ?
N1 C1 1.4792(15) . ?
N2 C18 1.4518(17) . ?
N2 C17 1.4578(19) . ?
N2 C16 1.461(2) . ?
C1 C18 1.5136(17) . ?
C1 C2 1.5388(17) . ?
C1 C14 1.5519(17) . ?
C2 C3 1.5268(19) . ?
C2 C13 1.5525(18) . ?
C2 H2 0.9800 . ?
C3 C4 1.539(2) . ?
C3 H3A 0.9700 . ?
C3 H3B 0.9700 . ?
C4 C5 1.5024(19) . ?
C4 H4A 0.9700 . ?
C4 H4B 0.9700 . ?
C6 C11 1.3736(17) . ?
C6 C7 1.3986(16) . ?
C7 C8 1.3752(17) . ?
C7 C14 1.5036(17) . ?
C8 C9 1.4005(19) . ?
C8 H8 0.9300 . ?
C9 C10 1.3794(19) . ?
C10 C11 1.3951(17) . ?
C10 H10 0.9300 . ?
C11 H11 0.9300 . ?
C12 H12A 0.9600 . ?
C12 H12B 0.9600 . ?
C12 H12C 0.9600 . ?
C13 C14 1.5714(18) . ?
C13 H13A 0.9700 . ?
C13 H13B 0.9700 . ?
C14 C15 1.5279(17) . ?
C15 C16 1.508(2) . ?
C15 H15A 0.9700 . ?
C15 H15B 0.9700 . ?
C16 H16A 0.9700 . ?
C16 H16B 0.9700 . ?
C17 H17A 0.9600 . ?
C17 H17B 0.9600 . ?
C17 H17C 0.9600 . ?
C18 H18A 0.9700 . ?
C18 H18B 0.9700 . ?

loop_
_geom_torsion_atom_site_label_1
_geom_torsion_atom_site_label_2
_geom_torsion_atom_site_label_3
_geom_torsion_atom_site_label_4
_geom_torsion
_geom_torsion_site_symmetry_1
_geom_torsion_site_symmetry_2
_geom_torsion_site_symmetry_3
_geom_torsion_site_symmetry_4
_geom_torsion_publ_flag
C5 N1 C1 C18 -93.25(14) . . . . ?
C6 N1 C1 C18 102.87(11) . . . . ?
C5 N1 C1 C2 44.97(16) . . . . ?
C6 N1 C1 C2 -118.91(11) . . . . ?
C5 N1 C1 C14 140.25(12) . . . . ?
C6 N1 C1 C14 -23.63(12) . . . . ?
N1 C1 C2 C3 -37.17(15) . . . . ?
C18 C1 C2 C3 95.55(15) . . . . ?
C14 C1 C2 C3 -140.74(12) . . . . ?
N1 C1 C2 C13 86.30(11) . . . . ?
C18 C1 C2 C13 -140.98(12) . . . . ?
C14 C1 C2 C13 -17.27(9) . . . . ?
C1 C2 C3 C4 -8.71(17) . . . . ?
C13 C2 C3 C4 -112.34(14) . . . . ?
C2 C3 C4 C5 52.85(16) . . . . ?
C6 N1 C5 O1 -17.1(2) . . . . ?
C1 N1 C5 O1 -178.12(13) . . . . ?
C6 N1 C5 C4 160.18(12) . . . . ?
C1 N1 C5 C4 -0.80(18) . . . . ?
C3 C4 C5 O1 127.67(16) . . . . ?
C3 C4 C5 N1 -49.58(16) . . . . ?
C5 N1 C6 C11 31.6(2) . . . . ?
C1 N1 C6 C11 -165.41(12) . . . . ?
C5 N1 C6 C7 -148.01(12) . . . . ?
C1 N1 C6 C7 14.97(14) . . . . ?
C11 C6 C7 C8 1.09(19) . . . . ?
N1 C6 C7 C8 -179.25(11) . . . . ?
C11 C6 C7 C14 -178.63(11) . . . . ?
N1 C6 C7 C14 1.03(14) . . . . ?
C6 C7 C8 C9 -0.03(19) . . . . ?
C14 C7 C8 C9 179.62(12) . . . . ?
C12 O2 C9 C10 10.7(2) . . . . ?
C12 O2 C9 C8 -170.05(14) . . . . ?
C7 C8 C9 O2 179.67(12) . . . . ?
C7 C8 C9 C10 -1.04(19) . . . . ?
O2 C9 C10 C11 -179.71(12) . . . . ?
C8 C9 C10 C11 1.1(2) . . . . ?
C7 C6 C11 C10 -1.06(19) . . . . ?
N1 C6 C11 C10 179.36(12) . . . . ?
C9 C10 C11 C6 0.0(2) . . . . ?
C3 C2 C13 C14 135.29(12) . . . . ?
C1 C2 C13 C14 17.05(9) . . . . ?
C8 C7 C14 C15 38.96(19) . . . . ?
C6 C7 C14 C15 -141.37(11) . . . . ?
C8 C7 C14 C1 164.91(13) . . . . ?
C6 C7 C14 C1 -15.42(13) . . . . ?
C8 C7 C14 C13 -101.71(16) . . . . ?
C6 C7 C14 C13 77.96(13) . . . . ?
N1 C1 C14 C7 22.96(11) . . . . ?
C18 C1 C14 C7 -99.06(12) . . . . ?
C2 C1 C14 C7 133.66(10) . . . . ?
N1 C1 C14 C15 151.36(10) . . . . ?
C18 C1 C14 C15 29.34(15) . . . . ?
C2 C1 C14 C15 -97.94(11) . . . . ?
N1 C1 C14 C13 -93.63(10) . . . . ?
C18 C1 C14 C13 144.35(11) . . . . ?
C2 C1 C14 C13 17.07(9) . . . . ?
C2 C13 C14 C7 -120.61(11) . . . . ?
C2 C13 C14 C15 97.47(12) . . . . ?
C2 C13 C14 C1 -16.92(9) . . . . ?
C7 C14 C15 C16 85.02(15) . . . . ?
C1 C14 C15 C16 -35.92(16) . . . . ?
C13 C14 C15 C16 -133.38(13) . . . . ?
C18 N2 C16 C15 -69.82(14) . . . . ?
C17 N2 C16 C15 167.59(13) . . . . ?
C14 C15 C16 N2 56.40(16) . . . . ?
C17 N2 C18 C1 -176.35(12) . . . . ?
C16 N2 C18 C1 60.05(14) . . . . ?
N1 C1 C18 N2 -158.38(10) . . . . ?
C2 C1 C18 N2 69.27(15) . . . . ?
C14 C1 C18 N2 -40.77(15) . . . . ?
